data_1506207
loop_
_publ_author_name
'Yeager, Adam R.'
'Min, Geanna K.'
'Porco, Jr, John A'
'Schaus, Scott E.'

_publ_section_title
;
 Exploring skeletal diversity via ring contraction of glycal-derived
 scaffolds.
;
_journal_issue 22
_journal_name_full 'Organic letters'
_journal_page_first 5065
_journal_page_last 5068
_journal_paper_doi 10.1021/ol0618252
_journal_volume 8
_journal_year 2006
_chemical_formula_sum 'C23 H23 Br O5'
_chemical_formula_weight 459.32
_chemical_name_systematic
;
 ?
;
_space_group_IT_number 4
_symmetry_cell_setting monoclinic
_symmetry_space_group_name_Hall 'P 2yb'
_symmetry_space_group_name_H-M 'P 1 21 1'
_atom_sites_solution_hydrogens mixed
_atom_sites_solution_primary direct
_atom_sites_solution_secondary difmap
_audit_creation_method SHELXL-97
_cell_angle_alpha 90.00
_cell_angle_beta 100.504(2)
_cell_angle_gamma 90.00
_cell_formula_units_Z 2
_cell_length_a 10.0462(7)
_cell_length_b 5.3870(4)
_cell_length_c 19.6191(14)
_cell_measurement_temperature 173(2)
_cell_volume 1043.97(13)
_computing_cell_refinement 'Bruker SAINT'
_computing_data_collection 'Bruker SMART'
_computing_data_reduction 'Bruker SAINT'
_computing_molecular_graphics 'Bruker SHELXTL'
_computing_publication_material 'Bruker SHELXTL'
_computing_structure_refinement 'SHELXL-97 (Sheldrick, 1997)'
_computing_structure_solution 'SHELXS-97 (Sheldrick, 1990)'
_diffrn_ambient_temperature 173(2)
_diffrn_measured_fraction_theta_full 0.978
_diffrn_measured_fraction_theta_max 0.978
_diffrn_measurement_device_type 'Bruker 1K CCD area detector'
_diffrn_measurement_method '0.3 deg. omega scans'
_diffrn_radiation_monochromator graphite
_diffrn_radiation_source 'fine-focus sealed tube'
_diffrn_radiation_type MoK\a
_diffrn_radiation_wavelength 0.71073
_diffrn_reflns_av_R_equivalents 0.0252
_diffrn_reflns_av_sigmaI/netI 0.0626
_diffrn_reflns_limit_h_max 14
_diffrn_reflns_limit_h_min -14
_diffrn_reflns_limit_k_max 7
_diffrn_reflns_limit_k_min -6
_diffrn_reflns_limit_l_max 28
_diffrn_reflns_limit_l_min -24
_diffrn_reflns_number 8041
_diffrn_reflns_theta_full 30.51
_diffrn_reflns_theta_max 30.51
_diffrn_reflns_theta_min 2.48
_exptl_absorpt_coefficient_mu 2.000
_exptl_absorpt_correction_T_max 0.7535
_exptl_absorpt_correction_T_min 0.2396
_exptl_absorpt_correction_type SADABS
_exptl_crystal_colour cololess
_exptl_crystal_density_diffrn 1.461
_exptl_crystal_density_method 'not measured'
_exptl_crystal_description rod
_exptl_crystal_F_000 472
_exptl_crystal_size_max 1.00
_exptl_crystal_size_mid 0.30
_exptl_crystal_size_min 0.15
_refine_diff_density_max 0.567
_refine_diff_density_min -0.503
_refine_diff_density_rms 0.065
_refine_ls_abs_structure_details 'Flack H D (1983), Acta Cryst. A39, 876-881'
_refine_ls_abs_structure_Flack 0.055(10)
_refine_ls_extinction_method none
_refine_ls_goodness_of_fit_ref 0.964
_refine_ls_hydrogen_treatment mixed
_refine_ls_matrix_type full
_refine_ls_number_parameters 343
_refine_ls_number_reflns 5322
_refine_ls_number_restraints 1
_refine_ls_restrained_S_all 0.964
_refine_ls_R_factor_all 0.0539
_refine_ls_R_factor_gt 0.0384
_refine_ls_shift/su_max 0.023
_refine_ls_shift/su_mean 0.001
_refine_ls_structure_factor_coef Fsqd
_refine_ls_weighting_details 'calc w=1/[\s^2^(Fo^2^)+(0.0380P)^2^+0.0000P] where P=(Fo^2^+2Fc^2^)/3'
_refine_ls_weighting_scheme calc
_refine_ls_wR_factor_gt 0.0819
_refine_ls_wR_factor_ref 0.0869
_reflns_number_gt 4249
_reflns_number_total 5322
_reflns_threshold_expression >2sigma(I)
_cod_data_source_file ol0618252si20060724_122802.cif
_cod_data_source_block porco29
_cod_depositor_comments
;
The following automatic conversions were performed:

'_symmetry_cell_setting' value 'Monoclinic' changed to 'monoclinic'
according to /home/saulius/struct/CIF-dictionaries/cif_core.dic
dictionary named 'cif_core.dic' version 2.4.1 from 2010-06-29.

Automatic conversion script
Id: cif_fix_values 1715 2011-07-08 13:25:40Z adriana 
;
_cod_original_sg_symbol_H-M P2(1)
_cod_database_code 1506207

loop_
_symmetry_equiv_pos_as_xyz
'x, y, z'
'-x, y+1/2, -z'

loop_
_atom_site_label
_atom_site_type_symbol
_atom_site_fract_x
_atom_site_fract_y
_atom_site_fract_z
_atom_site_U_iso_or_equiv
_atom_site_adp_type
_atom_site_occupancy
_atom_site_symmetry_multiplicity
_atom_site_calc_flag
_atom_site_refinement_flags
Br1 Br 0.09435(3) 0.26769(10) 0.419019(13) 0.04135(10) Uani 1 1 d .
O1 O -0.50186(17) 1.4447(4) 0.27787(9) 0.0266(4) Uani 1 1 d .
O2 O -0.81051(18) 1.1847(3) 0.18333(10) 0.0302(4) Uani 1 1 d .
O3 O -1.28556(17) 1.2867(6) -0.00909(9) 0.0362(4) Uani 1 1 d .
O4 O -0.40332(18) 0.9901(4) 0.24072(9) 0.0298(4) Uani 1 1 d .
O5 O -0.37831(17) 0.7402(5) 0.15239(8) 0.0330(5) Uani 1 1 d .
C1 C -0.5547(3) 1.5648(6) 0.33205(14) 0.0289(6) Uani 1 1 d .
H1 H -0.502(3) 1.701(6) 0.3393(14) 0.022(7) Uiso 1 1 d .
C2 C -0.6994(3) 1.6409(6) 0.30806(15) 0.0313(6) Uani 1 1 d .
H2 H -0.736(2) 1.740(7) 0.3401(12) 0.015(6) Uiso 1 1 d .
C3 C -0.7704(3) 1.5654(5) 0.24813(15) 0.0290(6) Uani 1 1 d .
H3 H -0.853(4) 1.648(8) 0.2332(19) 0.058(12) Uiso 1 1 d .
C4 C -0.7166(3) 1.3852(5) 0.20192(13) 0.0257(5) Uani 1 1 d .
H4 H -0.693(3) 1.482(6) 0.1573(14) 0.019(7) Uiso 1 1 d .
C5 C -0.5894(2) 1.2602(7) 0.24223(11) 0.0246(4) Uani 1 1 d .
H5 H -0.617(3) 1.149(6) 0.2741(15) 0.024(8) Uiso 1 1 d .
C6 C -0.5117(3) 1.1212(6) 0.19597(15) 0.0301(6) Uani 1 1 d .
H6B H -0.479(3) 1.250(9) 0.1638(15) 0.035(8) Uiso 1 1 d .
H6A H -0.568(3) 1.018(6) 0.1684(14) 0.019(7) Uiso 1 1 d .
C7 C -0.5341(3) 1.4054(7) 0.39831(16) 0.0339(7) Uani 1 1 d .
H7B H -0.584(4) 1.286(11) 0.3869(18) 0.050(10) Uiso 1 1 d .
H7A H -0.564(3) 1.489(7) 0.4336(16) 0.033(9) Uiso 1 1 d .
C8 C -0.3884(3) 1.3459(10) 0.42509(19) 0.0637(17) Uani 1 1 d .
H8 H -0.3410 1.2923 0.3900 0.076 Uiso 1 1 calc R
C9 C -0.3230(5) 1.3519(10) 0.4787(3) 0.0892(19) Uani 1 1 d .
H9B H -0.3610 1.4031 0.5174 0.107 Uiso 1 1 calc R
H9A H -0.2304 1.3056 0.4849 0.107 Uiso 1 1 calc R
C10 C -0.9526(3) 1.4298(5) 0.09122(14) 0.0258(5) Uani 1 1 d .
H10 H -0.893(4) 1.560(8) 0.0911(17) 0.046(10) Uiso 1 1 d .
C11 C -1.0738(3) 1.4430(6) 0.04395(13) 0.0273(6) Uani 1 1 d .
H11 H -1.089(3) 1.570(7) 0.0130(16) 0.033(9) Uiso 1 1 d .
C12 C -1.1707(2) 1.2573(8) 0.04074(11) 0.0254(5) Uani 1 1 d .
C13 C -1.1482(3) 1.0585(5) 0.08591(13) 0.0246(6) Uani 1 1 d .
H13 H -1.203(3) 0.934(6) 0.0829(14) 0.016(7) Uiso 1 1 d .
C14 C -1.0262(3) 1.0435(5) 0.13328(13) 0.0243(5) Uani 1 1 d .
H14 H -1.009(3) 0.896(6) 0.1596(15) 0.027(8) Uiso 1 1 d .
C15 C -0.9288(2) 1.2262(5) 0.13534(12) 0.0230(6) Uani 1 1 d .
C16 C -1.3857(3) 1.0966(8) -0.01190(18) 0.0405(8) Uani 1 1 d .
H16C H -1.349(3) 0.949(7) -0.0219(16) 0.029(8) Uiso 1 1 d .
H16B H -1.420(4) 1.085(8) 0.033(2) 0.057(12) Uiso 1 1 d .
H16A H -1.470(4) 1.144(8) -0.0501(19) 0.060(12) Uiso 1 1 d .
C17 C -0.3451(2) 0.8036(7) 0.21168(13) 0.0266(7) Uani 1 1 d .
C18 C -0.2340(2) 0.6859(5) 0.26192(13) 0.0238(5) Uani 1 1 d .
C19 C -0.1939(2) 0.7774(9) 0.32944(12) 0.0308(5) Uani 1 1 d .
H19 H -0.222(3) 0.939(7) 0.3442(16) 0.031(8) Uiso 1 1 d .
C20 C -0.0944(3) 0.6523(6) 0.37607(14) 0.0319(6) Uani 1 1 d .
H20 H -0.074(3) 0.723(8) 0.4223(15) 0.044(9) Uiso 1 1 d .
C21 C -0.0371(2) 0.4424(6) 0.35450(14) 0.0284(6) Uani 1 1 d .
C22 C -0.0721(3) 0.3513(6) 0.28777(15) 0.0305(6) Uani 1 1 d .
H22 H -0.034(3) 0.213(8) 0.2713(17) 0.045(11) Uiso 1 1 d .
C23 C -0.1715(3) 0.4776(6) 0.24128(14) 0.0285(6) Uani 1 1 d .
H23 H -0.194(4) 0.414(9) 0.200(2) 0.063(13) Uiso 1 1 d .

loop_
_atom_site_aniso_label
_atom_site_aniso_U_11
_atom_site_aniso_U_22
_atom_site_aniso_U_33
_atom_site_aniso_U_23
_atom_site_aniso_U_13
_atom_site_aniso_U_12
Br1 0.03272(12) 0.05194(19) 0.03563(14) 0.00966(18) -0.00375(9) 0.00440(18)
O1 0.0220(8) 0.0309(10) 0.0271(9) -0.0014(8) 0.0048(7) -0.0075(8)
O2 0.0256(9) 0.0242(10) 0.0360(10) 0.0070(7) -0.0071(7) -0.0019(7)
O3 0.0294(8) 0.0424(12) 0.0317(8) 0.0078(12) -0.0075(7) 0.0000(12)
O4 0.0250(8) 0.0332(11) 0.0286(9) -0.0032(8) -0.0022(7) 0.0041(8)
O5 0.0293(8) 0.0456(14) 0.0232(8) -0.0029(11) 0.0024(6) 0.0027(11)
C1 0.0274(12) 0.0303(16) 0.0277(13) -0.0019(11) 0.0014(10) -0.0017(12)
C2 0.0323(13) 0.0293(16) 0.0323(14) 0.0028(12) 0.0062(11) 0.0054(12)
C3 0.0289(12) 0.0240(14) 0.0330(14) 0.0074(11) 0.0023(11) 0.0017(11)
C4 0.0232(11) 0.0248(13) 0.0270(13) 0.0033(11) -0.0007(10) -0.0023(10)
C5 0.0220(9) 0.0254(12) 0.0251(10) 0.0027(15) 0.0011(8) -0.0012(14)
C6 0.0268(12) 0.0345(16) 0.0262(13) -0.0001(12) -0.0030(10) 0.0038(12)
C7 0.0299(14) 0.043(2) 0.0288(15) 0.0064(13) 0.0060(11) 0.0003(14)
C8 0.0388(17) 0.109(5) 0.0427(18) 0.032(2) 0.0070(14) 0.012(2)
C9 0.051(2) 0.091(4) 0.115(4) 0.038(3) -0.013(3) -0.015(2)
C10 0.0279(12) 0.0211(14) 0.0274(13) 0.0010(11) 0.0019(10) -0.0015(11)
C11 0.0332(13) 0.0240(15) 0.0228(12) 0.0048(11) 0.0001(10) 0.0045(11)
C12 0.0252(9) 0.0284(13) 0.0215(10) -0.0046(15) 0.0009(8) 0.0021(15)
C13 0.0241(12) 0.0272(15) 0.0219(12) -0.0020(10) 0.0027(9) -0.0016(11)
C14 0.0263(12) 0.0219(14) 0.0240(12) 0.0028(10) 0.0028(10) 0.0043(10)
C15 0.0222(9) 0.0230(16) 0.0218(10) 0.0014(10) -0.0011(8) 0.0035(10)
C16 0.0297(14) 0.051(2) 0.0364(17) 0.0043(15) -0.0047(13) -0.0024(14)
C17 0.0199(9) 0.0342(19) 0.0274(11) -0.0004(12) 0.0089(8) -0.0062(12)
C18 0.0189(10) 0.0291(15) 0.0238(11) 0.0027(9) 0.0048(9) -0.0043(9)
C19 0.0291(10) 0.0347(14) 0.0283(11) -0.0063(17) 0.0046(9) -0.0015(17)
C20 0.0294(12) 0.0413(17) 0.0232(12) -0.0027(12) -0.0005(10) -0.0029(12)
C21 0.0204(11) 0.0381(17) 0.0259(12) 0.0068(12) 0.0023(9) -0.0022(11)
C22 0.0261(12) 0.0333(16) 0.0324(14) -0.0004(11) 0.0064(11) 0.0052(11)
C23 0.0235(11) 0.0371(16) 0.0245(12) -0.0033(12) 0.0031(10) -0.0008(11)

loop_
_atom_type_symbol
_atom_type_description
_atom_type_scat_dispersion_real
_atom_type_scat_dispersion_imag
_atom_type_scat_source
C C 0.0033 0.0016 'International Tables Vol C Tables 4.2.6.8 and 6.1.1.4'
H H 0.0000 0.0000 'International Tables Vol C Tables 4.2.6.8 and 6.1.1.4'
O O 0.0106 0.0060 'International Tables Vol C Tables 4.2.6.8 and 6.1.1.4'
Br Br -0.2901 2.4595 'International Tables Vol C Tables 4.2.6.8 and 6.1.1.4'

loop_
_geom_angle_atom_site_label_1
_geom_angle_atom_site_label_2
_geom_angle_atom_site_label_3
_geom_angle
C5 O1 C1 113.72(19)
C15 O2 C4 119.4(2)
C12 O3 C16 116.0(3)
C17 O4 C6 116.4(2)
O1 C1 C2 111.2(2)
O1 C1 C7 111.4(2)
C2 C1 C7 113.0(2)
C3 C2 C1 122.0(3)
C2 C3 C4 122.8(3)
O2 C4 C3 110.4(2)
O2 C4 C5 104.3(2)
C3 C4 C5 109.4(2)
O1 C5 C6 107.6(2)
O1 C5 C4 109.2(3)
C6 C5 C4 112.60(19)
O4 C6 C5 107.0(2)
C8 C7 C1 112.8(3)
C9 C8 C7 133.1(5)
C15 C10 C11 119.0(3)
C12 C11 C10 121.0(3)
O3 C12 C13 124.1(3)
O3 C12 C11 116.0(3)
C13 C12 C11 119.8(2)
C12 C13 C14 119.4(3)
C15 C14 C13 120.5(2)
C14 C15 C10 120.2(2)
C14 C15 O2 114.7(2)
C10 C15 O2 125.1(2)
O5 C17 O4 124.0(3)
O5 C17 C18 124.3(3)
O4 C17 C18 111.7(2)
C23 C18 C19 119.7(3)
C23 C18 C17 118.5(2)
C19 C18 C17 121.8(3)
C20 C19 C18 119.8(3)
C21 C20 C19 119.1(3)
C20 C21 C22 122.5(3)
C20 C21 Br1 118.8(2)
C22 C21 Br1 118.7(2)
C21 C22 C23 118.2(3)
C18 C23 C22 120.8(3)

loop_
_geom_bond_atom_site_label_1
_geom_bond_atom_site_label_2
_geom_bond_distance
Br1 C21 1.903(3)
O1 C5 1.423(4)
O1 C1 1.427(3)
O2 C15 1.393(3)
O2 C4 1.437(3)
O3 C12 1.379(3)
O3 C16 1.429(4)
O4 C17 1.341(4)
O4 C6 1.451(3)
O5 C17 1.200(3)
C1 C2 1.501(4)
C1 C7 1.540(4)
C2 C3 1.323(4)
C3 C4 1.495(4)
C4 C5 1.531(3)
C5 C6 1.501(4)
C7 C8 1.497(4)
C8 C9 1.134(6)
C10 C15 1.391(4)
C10 C11 1.391(3)
C11 C12 1.389(5)
C12 C13 1.382(5)
C13 C14 1.399(3)
C14 C15 1.383(4)
C17 C18 1.489(3)
C18 C23 1.381(4)
C18 C19 1.402(4)
C19 C20 1.399(4)
C20 C21 1.371(4)
C21 C22 1.382(4)
C22 C23 1.400(4)

loop_
_cod_related_entry_id
_cod_related_entry_database
_cod_related_entry_code
1 ChemSpider 21199685
